data_7708696
loop_
_publ_author_name
'Li, Qiuxia'
'Shi, Chao'
'Huang, Manli'
'Zhang, Xinghua'
'Sun, Fangxiang'
'Zheng, Ying'
'Yan, Hong'
'Yang, Chuluo'
'Yuan, Aihua'

_publ_section_title
;
 Three types of charged ligand-based neutral phosphorescent iridium(iii)
 complexes featuring nido-carborane: synthesis, structures, and solution
 processed organic light-emitting diode applications
;
_journal_name_full 'Dalton Transactions'
_journal_paper_doi 10.1039/D1DT02990H
_journal_year 2021
_chemical_formula_sum 'C42 H50 B9 Ir N4'
_chemical_formula_weight 900.35
_space_group_crystal_system monoclinic
_space_group_IT_number 14
_space_group_name_Hall '-P 2yn'
_space_group_name_H-M_alt 'P 1 21/n 1'
_atom_sites_solution_hydrogens mixed
_audit_creation_method SHELXL-2018/1
_audit_update_record
;
2021-07-07 deposited with the CCDC.	2021-10-21 downloaded from the CCDC.
;
_cell_angle_alpha 90
_cell_angle_beta 107.7060(10)
_cell_angle_gamma 90
_cell_formula_units_Z 4
_cell_length_a 14.6519(7)
_cell_length_b 14.2649(7)
_cell_length_c 23.4999(12)
_cell_measurement_reflns_used 9887
_cell_measurement_temperature 296(2)
_cell_measurement_theta_max 27.61
_cell_measurement_theta_min 2.31
_cell_volume 4679.0(4)
_computing_structure_refinement 'SHELXL-2018/1 (Sheldrick, 2018)'
_diffrn_ambient_temperature 296(2)
_diffrn_measured_fraction_theta_full 0.999
_diffrn_measured_fraction_theta_max 0.999
_diffrn_measurement_device_type 'CCD area detector'
_diffrn_measurement_method 'phi and omega scans'
_diffrn_radiation_type MoK\a
_diffrn_radiation_wavelength 0.71073
_diffrn_reflns_av_R_equivalents 0.0464
_diffrn_reflns_av_unetI/netI 0.0440
_diffrn_reflns_Laue_measured_fraction_full 0.999
_diffrn_reflns_Laue_measured_fraction_max 0.999
_diffrn_reflns_limit_h_max 18
_diffrn_reflns_limit_h_min -18
_diffrn_reflns_limit_k_max 12
_diffrn_reflns_limit_k_min -17
_diffrn_reflns_limit_l_max 28
_diffrn_reflns_limit_l_min -28
_diffrn_reflns_number 35583
_diffrn_reflns_point_group_measured_fraction_full 0.999
_diffrn_reflns_point_group_measured_fraction_max 0.999
_diffrn_reflns_theta_full 25.242
_diffrn_reflns_theta_max 26.000
_diffrn_reflns_theta_min 2.046
_exptl_absorpt_coefficient_mu 2.885
_exptl_absorpt_correction_T_max 0.4494
_exptl_absorpt_correction_T_min 0.3915
_exptl_absorpt_correction_type multi-scan
_exptl_absorpt_process_details sadabs
_exptl_crystal_density_diffrn 1.278
_exptl_crystal_description block
_exptl_crystal_F_000 1808
_exptl_crystal_size_max 0.400
_exptl_crystal_size_mid 0.370
_exptl_crystal_size_min 0.330
_refine_diff_density_max 1.672
_refine_diff_density_min -1.007
_refine_diff_density_rms 0.115
_refine_ls_extinction_method none
_refine_ls_goodness_of_fit_ref 0.806
_refine_ls_hydrogen_treatment mixed
_refine_ls_matrix_type full
_refine_ls_number_parameters 547
_refine_ls_number_reflns 9183
_refine_ls_number_restraints 156
_refine_ls_restrained_S_all 0.820
_refine_ls_R_factor_all 0.0574
_refine_ls_R_factor_gt 0.0391
_refine_ls_shift/su_max 0.001
_refine_ls_shift/su_mean 0.000
_refine_ls_structure_factor_coef Fsqd
_refine_ls_weighting_details 'w=1/[\s^2^(Fo^2^)+(0.0883P)^2^+13.1937P] where P=(Fo^2^+2Fc^2^)/3'
_refine_ls_weighting_scheme calc
_refine_ls_wR_factor_gt 0.1063
_refine_ls_wR_factor_ref 0.1176
_reflns_Friedel_coverage 0.000
_reflns_number_gt 7112
_reflns_number_total 9183
_reflns_threshold_expression 'I > 2\s(I)'
_cod_data_source_file d1dt02990h2.cif
_cod_data_source_block Ir2
_cod_original_sg_symbol_H-M 'P 21/n'
_cod_database_code 7708696
_shelx_shelxl_version_number 2018/1
_shelx_space_group_comment
;
The symmetry employed for this shelxl refinement is uniquely defined
by the following loop, which should always be used as a source of
symmetry information in preference to the above space-group names.
They are only intended as comments.
;
_shelx_estimated_absorpt_t_min 0.392
_shelx_estimated_absorpt_t_max 0.449

loop_
_space_group_symop_operation_xyz
'x, y, z'
'-x+1/2, y+1/2, -z+1/2'
'-x, -y, -z'
'x-1/2, -y-1/2, z-1/2'

loop_
_atom_site_label
_atom_site_type_symbol
_atom_site_fract_x
_atom_site_fract_y
_atom_site_fract_z
_atom_site_U_iso_or_equiv
_atom_site_adp_type
_atom_site_occupancy
_atom_site_site_symmetry_order
_atom_site_calc_flag
_atom_site_refinement_flags_posn
_atom_site_refinement_flags_adp
_atom_site_refinement_flags_occupancy
_atom_site_disorder_assembly
_atom_site_disorder_group
Ir1 Ir 0.38238(2) 0.42593(2) 0.20245(2) 0.03408(9) Uani 1 1 d . . . . .
N1 N 0.3157(3) 0.3838(3) 0.26285(18) 0.0408(10) Uani 1 1 d . . . . .
N2 N 0.4956(3) 0.3411(3) 0.2446(2) 0.0414(10) Uani 1 1 d . . . . .
N3 N 0.2707(3) 0.5029(3) 0.15334(18) 0.0417(10) Uani 1 1 d . . . . .
N4 N 0.4429(3) 0.4911(3) 0.14673(18) 0.0353(9) Uani 1 1 d . . . . .
B1 B 0.5801(10) 0.9569(8) 0.3119(6) 0.098(3) Uani 1 1 d . U . . .
H1 H 0.533848 1.015876 0.315540 0.117 Uiso 1 1 calc R U . A 1
B2 B 0.5689(8) 0.9217(6) 0.2361(6) 0.079(3) Uani 1 1 d D . . . .
H2 H 0.538362 0.964536 0.195901 0.095 Uiso 1 1 calc R U . B 2
B3 B 0.5509(5) 0.8024(5) 0.2362(4) 0.0557(18) Uani 1 1 d D . . . .
H3 H 0.505531 0.768224 0.195487 0.067 Uiso 1 1 calc R U . C 2
B4 B 0.6490(7) 0.7500(8) 0.2819(5) 0.086(3) Uani 1 1 d . . . . .
H4 H 0.674047 0.681019 0.271967 0.104 Uiso 1 1 calc R U . . .
B5 B 0.6525(8) 0.7789(8) 0.3542(5) 0.090(3) Uani 1 1 d D . . . .
H5 H 0.676198 0.730898 0.392479 0.108 Uiso 1 1 calc R U . D 1
B6 B 0.6805(10) 0.8986(8) 0.3619(6) 0.109(4) Uani 1 1 d D . . . .
H6 H 0.724339 0.928053 0.404767 0.131 Uiso 1 1 calc R U . E 1
B7 B 0.6813(10) 0.9398(7) 0.2905(5) 0.099(4) Uani 1 1 d . . . . .
H7 H 0.725979 0.999874 0.286362 0.119 Uiso 1 1 calc R U . . .
B8 B 0.6627(6) 0.8427(7) 0.2413(4) 0.070(2) Uani 1 1 d D . . . .
H8 H 0.694710 0.836865 0.204745 0.084 Uiso 1 1 calc R U . . .
B9 B 0.7323(7) 0.8304(7) 0.3182(4) 0.083(3) Uani 1 1 d D . . . .
H9 H 0.809965 0.817325 0.332410 0.100 Uiso 1 1 calc R U . . .
H1B H 0.494(3) 0.8737(11) 0.249(4) 0.100 Uiso 0.639(11) 1 d D U P F 1
H1B' H 0.605(6) 0.851(2) 0.375(5) 0.100 Uiso 0.361(11) 1 d D U P F 2
C1 C 0.5488(4) 0.7691(4) 0.3014(3) 0.0497(14) Uani 1 1 d . . . . .
C2 C 0.5566(8) 0.8576(7) 0.3437(5) 0.060(2) Uani 0.639(11) 1 d . U P F 1
H2A H 0.492458 0.867012 0.358121 0.072 Uiso 0.639(11) 1 calc R U P F 1
C2' C 0.5066(14) 0.8762(12) 0.2855(9) 0.060(2) Uani 0.361(11) 1 d . . P F 2
H2' H 0.442387 0.890322 0.299070 0.072 Uiso 0.361(11) 1 calc R U P F 2
C3 C 0.2714(4) 0.3011(4) 0.2614(2) 0.0473(14) Uani 1 1 d . . . . .
H3A H 0.274284 0.257366 0.232680 0.057 Uiso 1 1 calc R U . . .
C4 C 0.2219(5) 0.2784(5) 0.3007(3) 0.0663(19) Uani 1 1 d . . . . .
H4A H 0.192133 0.220358 0.298599 0.080 Uiso 1 1 calc R U . . .
C5 C 0.2171(5) 0.3434(5) 0.3432(3) 0.068(2) Uani 1 1 d . . . . .
H5A H 0.182198 0.330562 0.369409 0.082 Uiso 1 1 calc R U . . .
C6 C 0.2641(5) 0.4266(5) 0.3462(3) 0.0580(17) Uani 1 1 d . . . . .
H6A H 0.262837 0.469976 0.375504 0.070 Uiso 1 1 calc R U . . .
C7 C 0.3135(4) 0.4470(4) 0.3065(2) 0.0454(14) Uani 1 1 d . . . . .
C8 C 0.3688(4) 0.5333(4) 0.3058(2) 0.0405(12) Uani 1 1 d . . . . .
C9 C 0.4175(3) 0.5363(4) 0.2626(2) 0.0339(11) Uani 1 1 d . . . . .
C10 C 0.4755(3) 0.6134(4) 0.2634(2) 0.0353(11) Uani 1 1 d . . . . .
H10 H 0.509150 0.615899 0.235699 0.042 Uiso 1 1 calc R U . . .
C11 C 0.4859(4) 0.6871(4) 0.3035(2) 0.0407(12) Uani 1 1 d . . . . .
C12 C 0.4336(4) 0.6831(4) 0.3444(3) 0.0483(13) Uani 1 1 d . . . . .
H12 H 0.437283 0.732816 0.370617 0.058 Uiso 1 1 calc R U . . .
C13 C 0.3769(4) 0.6074(5) 0.3465(3) 0.0505(14) Uani 1 1 d . . . . .
H13 H 0.344066 0.605037 0.374661 0.061 Uiso 1 1 calc R U . . .
C14 C 0.5644(4) 0.3651(4) 0.2950(3) 0.0502(14) Uani 1 1 d . . . . .
H14 H 0.562341 0.423888 0.311646 0.060 Uiso 1 1 calc R U . . .
C15 C 0.6374(4) 0.3050(5) 0.3224(3) 0.0624(18) Uani 1 1 d . . . . .
H15 H 0.684164 0.322623 0.357397 0.075 Uiso 1 1 calc R U . . .
C16 C 0.6407(5) 0.2177(6) 0.2973(4) 0.077(2) Uani 1 1 d . . . . .
H16 H 0.689860 0.176076 0.315283 0.092 Uiso 1 1 calc R U . . .
C17 C 0.5715(5) 0.1932(4) 0.2461(3) 0.0640(18) Uani 1 1 d . . . . .
H17 H 0.573789 0.134866 0.228960 0.077 Uiso 1 1 calc R U . . .
C18 C 0.4978(4) 0.2549(4) 0.2196(3) 0.0484(14) Uani 1 1 d . . . . .
C19 C 0.4181(4) 0.2361(4) 0.1659(3) 0.0486(14) Uani 1 1 d . . . . .
C20 C 0.3498(4) 0.3079(4) 0.1485(2) 0.0410(12) Uani 1 1 d . . . . .
C21 C 0.2728(4) 0.2908(5) 0.0970(3) 0.0534(15) Uani 1 1 d . . . . .
H21 H 0.225878 0.336589 0.083923 0.064 Uiso 1 1 calc R U . . .
C22 C 0.2639(5) 0.2075(5) 0.0646(3) 0.0604(17) Uani 1 1 d . . . . .
H22 H 0.211620 0.198223 0.030789 0.072 Uiso 1 1 calc R U . . .
C23 C 0.3329(5) 0.1392(5) 0.0828(3) 0.0644(18) Uani 1 1 d . . . . .
H23 H 0.328225 0.084159 0.060934 0.077 Uiso 1 1 calc R U . . .
C24 C 0.4083(5) 0.1526(5) 0.1334(3) 0.0623(17) Uani 1 1 d . . . . .
H24 H 0.453708 0.105425 0.146334 0.075 Uiso 1 1 calc R U . . .
C25 C 0.5352(4) 0.4853(4) 0.1481(2) 0.0432(12) Uani 1 1 d . . . . .
H25 H 0.573772 0.440671 0.172984 0.052 Uiso 1 1 calc R U . . .
C26 C 0.5753(5) 0.5411(5) 0.1151(3) 0.0543(15) Uani 1 1 d . . . . .
H26 H 0.640027 0.534807 0.118705 0.065 Uiso 1 1 calc R U . . .
C27 C 0.5205(5) 0.6074(5) 0.0760(3) 0.0601(17) Uani 1 1 d . . . . .
C28 C 0.4251(5) 0.6132(4) 0.0739(3) 0.0564(16) Uani 1 1 d . . . . .
H28 H 0.385416 0.656245 0.048221 0.068 Uiso 1 1 calc R U . . .
C29 C 0.3874(4) 0.5561(4) 0.1092(2) 0.0419(13) Uani 1 1 d . . . . .
C30 C 0.2878(4) 0.5600(4) 0.1115(2) 0.0446(13) Uani 1 1 d . . . . .
C31 C 0.2171(5) 0.6176(5) 0.0760(2) 0.0592(17) Uani 1 1 d . . . . .
H31 H 0.230413 0.654917 0.047006 0.071 Uiso 1 1 calc R U . . .
C32 C 0.1270(5) 0.6200(6) 0.0831(3) 0.071(2) Uani 1 1 d . . . . .
C33 C 0.1106(5) 0.5594(6) 0.1254(3) 0.071(2) Uani 1 1 d . . . . .
H33 H 0.050344 0.557126 0.130778 0.085 Uiso 1 1 calc R U . . .
C34 C 0.1827(4) 0.5029(5) 0.1592(3) 0.0575(16) Uani 1 1 d . . . . .
H34 H 0.169926 0.463241 0.187281 0.069 Uiso 1 1 calc R U . . .
C35 C 0.5641(6) 0.6695(5) 0.0390(3) 0.083(2) Uani 1 1 d D U . . .
C36 C 0.4951(10) 0.6830(11) -0.0230(4) 0.096(5) Uani 0.670(13) 1 d D U P G 1
H36A H 0.446058 0.726572 -0.021392 0.144 Uiso 0.670(13) 1 calc R U P G 1
H36B H 0.466399 0.623920 -0.038065 0.144 Uiso 0.670(13) 1 calc R U P G 1
H36C H 0.529134 0.707005 -0.048933 0.144 Uiso 0.670(13) 1 calc R U P G 1
C37 C 0.6544(11) 0.6174(12) 0.0313(8) 0.140(6) Uani 0.670(13) 1 d D U P G 1
H37A H 0.687005 0.657901 0.011223 0.210 Uiso 0.670(13) 1 calc R U P G 1
H37B H 0.634223 0.561550 0.008040 0.210 Uiso 0.670(13) 1 calc R U P G 1
H37C H 0.696963 0.600913 0.069843 0.210 Uiso 0.670(13) 1 calc R U P G 1
C38 C 0.5964(12) 0.7604(7) 0.0704(5) 0.096(4) Uani 0.670(13) 1 d D U P G 1
H38A H 0.541680 0.794646 0.073489 0.145 Uiso 0.670(13) 1 calc R U P G 1
H38B H 0.629062 0.796572 0.048165 0.145 Uiso 0.670(13) 1 calc R U P G 1
H38C H 0.639019 0.748244 0.109674 0.145 Uiso 0.670(13) 1 calc R U P G 1
C39 C 0.0483(5) 0.6882(6) 0.0474(3) 0.092(3) Uani 1 1 d D U . . .
C40 C 0.0093(11) 0.7403(11) 0.0917(6) 0.086(4) Uani 0.74(2) 1 d D U P H 1
H40A H -0.010388 0.695879 0.116372 0.129 Uiso 0.74(2) 1 calc R U P H 1
H40B H -0.044641 0.777780 0.070321 0.129 Uiso 0.74(2) 1 calc R U P H 1
H40C H 0.058374 0.780086 0.116397 0.129 Uiso 0.74(2) 1 calc R U P H 1
C41 C 0.0892(9) 0.7609(10) 0.0113(6) 0.095(4) Uani 0.74(2) 1 d D U P H 1
H41A H 0.037539 0.797378 -0.013898 0.143 Uiso 0.74(2) 1 calc R U P H 1
H41B H 0.121063 0.728087 -0.012891 0.143 Uiso 0.74(2) 1 calc R U P H 1
H41C H 0.133875 0.801540 0.038572 0.143 Uiso 0.74(2) 1 calc R U P H 1
C42 C -0.0270(10) 0.6326(10) 0.0019(8) 0.118(5) Uani 0.74(2) 1 d D U P H 1
H42A H -0.060120 0.592696 0.022028 0.177 Uiso 0.74(2) 1 calc R U P H 1
H42B H 0.002967 0.594993 -0.021183 0.177 Uiso 0.74(2) 1 calc R U P H 1
H42C H -0.071870 0.674772 -0.024009 0.177 Uiso 0.74(2) 1 calc R U P H 1
C36' C 0.526(2) 0.643(2) -0.0264(6) 0.096(5) Uani 0.330(13) 1 d D . P G 2
H36D H 0.458055 0.633072 -0.036932 0.144 Uiso 0.330(13) 1 calc R U P G 2
H36E H 0.556743 0.586974 -0.033429 0.144 Uiso 0.330(13) 1 calc R U P G 2
H36F H 0.538757 0.693162 -0.050302 0.144 Uiso 0.330(13) 1 calc R U P G 2
C37' C 0.523(2) 0.7656(13) 0.0495(15) 0.140(6) Uani 0.330(13) 1 d D . P G 2
H37D H 0.517153 0.767501 0.089044 0.210 Uiso 0.330(13) 1 calc R U P G 2
H37E H 0.461283 0.774393 0.020731 0.210 Uiso 0.330(13) 1 calc R U P G 2
H37F H 0.565530 0.814548 0.045218 0.210 Uiso 0.330(13) 1 calc R U P G 2
C38' C 0.6737(8) 0.6735(19) 0.0605(11) 0.096(4) Uani 0.330(13) 1 d D . P G 2
H38D H 0.695314 0.721414 0.038984 0.145 Uiso 0.330(13) 1 calc R U P G 2
H38E H 0.699123 0.613990 0.053595 0.145 Uiso 0.330(13) 1 calc R U P G 2
H38F H 0.695452 0.687467 0.102457 0.145 Uiso 0.330(13) 1 calc R U P G 2
C40' C 0.036(3) 0.769(2) 0.0880(17) 0.086(4) Uani 0.26(2) 1 d D . P H 2
H40D H -0.021506 0.803080 0.068331 0.129 Uiso 0.26(2) 1 calc R U P H 2
H40E H 0.090017 0.809933 0.096206 0.129 Uiso 0.26(2) 1 calc R U P H 2
H40F H 0.030911 0.743452 0.124863 0.129 Uiso 0.26(2) 1 calc R U P H 2
C41' C 0.065(3) 0.725(3) -0.0092(12) 0.095(4) Uani 0.26(2) 1 d D . P H 2
H41D H 0.010414 0.760436 -0.031679 0.143 Uiso 0.26(2) 1 calc R U P H 2
H41E H 0.074835 0.673139 -0.032809 0.143 Uiso 0.26(2) 1 calc R U P H 2
H41F H 0.120859 0.764363 0.001149 0.143 Uiso 0.26(2) 1 calc R U P H 2
C42' C -0.044(2) 0.627(2) 0.032(2) 0.118(5) Uani 0.26(2) 1 d D . P H 2
H42D H -0.050158 0.599829 0.068081 0.177 Uiso 0.26(2) 1 calc R U P H 2
H42E H -0.038777 0.577577 0.005262 0.177 Uiso 0.26(2) 1 calc R U P H 2
H42F H -0.098516 0.664899 0.013468 0.177 Uiso 0.26(2) 1 calc R U P H 2

loop_
_atom_site_aniso_label
_atom_site_aniso_U_11
_atom_site_aniso_U_22
_atom_site_aniso_U_33
_atom_site_aniso_U_23
_atom_site_aniso_U_13
_atom_site_aniso_U_12
Ir1 0.03257(12) 0.03842(13) 0.03296(12) 0.00707(8) 0.01251(8) -0.00100(8)
N1 0.038(2) 0.052(3) 0.034(2) 0.005(2) 0.0132(18) -0.015(2)
N2 0.038(2) 0.039(3) 0.047(3) 0.013(2) 0.012(2) -0.0019(19)
N3 0.036(2) 0.055(3) 0.032(2) 0.002(2) 0.0064(18) 0.006(2)
N4 0.047(2) 0.029(2) 0.038(2) 0.0037(18) 0.0253(19) 0.0030(19)
B1 0.127(7) 0.067(5) 0.120(7) -0.006(5) 0.070(6) 0.002(5)
B2 0.077(6) 0.060(5) 0.114(8) 0.033(5) 0.049(6) 0.009(4)
B3 0.047(4) 0.048(4) 0.077(5) 0.009(4) 0.027(4) -0.003(3)
B4 0.072(6) 0.078(7) 0.116(8) -0.006(6) 0.039(6) 0.003(5)
B5 0.107(8) 0.085(7) 0.073(6) 0.001(5) 0.021(5) -0.035(6)
B6 0.154(12) 0.088(7) 0.104(8) -0.030(7) 0.067(8) -0.069(8)
B7 0.136(10) 0.067(6) 0.100(8) 0.004(6) 0.043(7) -0.050(6)
B8 0.053(4) 0.087(6) 0.079(5) 0.015(5) 0.035(4) -0.001(4)
B9 0.064(5) 0.094(7) 0.084(6) 0.012(5) 0.013(5) -0.034(5)
C1 0.050(3) 0.039(3) 0.067(4) 0.003(3) 0.030(3) -0.004(3)
C2 0.079(5) 0.037(4) 0.083(5) -0.004(4) 0.052(5) -0.013(4)
C2' 0.079(5) 0.037(4) 0.083(5) -0.004(4) 0.052(5) -0.013(4)
C3 0.043(3) 0.057(4) 0.039(3) 0.002(3) 0.008(2) -0.017(3)
C4 0.061(4) 0.083(5) 0.055(4) 0.004(4) 0.018(3) -0.042(4)
C5 0.069(4) 0.092(5) 0.055(4) 0.000(4) 0.037(3) -0.036(4)
C6 0.063(4) 0.074(5) 0.044(3) -0.006(3) 0.028(3) -0.023(3)
C7 0.035(3) 0.071(4) 0.030(3) 0.007(3) 0.011(2) -0.010(3)
C8 0.038(3) 0.047(3) 0.038(3) 0.004(2) 0.014(2) -0.001(2)
C9 0.031(2) 0.041(3) 0.032(2) 0.007(2) 0.012(2) 0.001(2)
C10 0.035(3) 0.036(3) 0.040(3) 0.009(2) 0.019(2) 0.006(2)
C11 0.042(3) 0.037(3) 0.047(3) 0.009(2) 0.019(2) 0.008(2)
C12 0.055(3) 0.049(3) 0.047(3) -0.005(3) 0.025(3) -0.004(3)
C13 0.051(3) 0.064(4) 0.045(3) -0.004(3) 0.028(3) -0.011(3)
C14 0.046(3) 0.050(4) 0.054(3) 0.012(3) 0.013(3) 0.004(3)
C15 0.049(3) 0.060(4) 0.067(4) 0.019(3) 0.001(3) 0.002(3)
C16 0.067(4) 0.054(4) 0.097(6) 0.028(4) 0.007(4) 0.015(4)
C17 0.063(4) 0.039(3) 0.083(5) 0.011(3) 0.012(4) 0.009(3)
C18 0.055(3) 0.038(3) 0.055(3) 0.011(3) 0.021(3) -0.001(3)
C19 0.062(4) 0.036(3) 0.052(3) 0.013(3) 0.023(3) -0.004(3)
C20 0.049(3) 0.043(3) 0.035(3) 0.004(2) 0.021(2) -0.013(3)
C21 0.058(4) 0.061(4) 0.043(3) 0.002(3) 0.019(3) -0.009(3)
C22 0.074(4) 0.062(4) 0.049(3) -0.009(3) 0.023(3) -0.022(4)
C23 0.085(5) 0.060(4) 0.057(4) -0.009(3) 0.034(4) -0.018(4)
C24 0.080(5) 0.045(4) 0.070(4) 0.007(3) 0.036(4) 0.001(3)
C25 0.046(3) 0.045(3) 0.045(3) 0.003(2) 0.024(2) 0.005(2)
C26 0.066(4) 0.059(4) 0.050(3) -0.004(3) 0.035(3) -0.013(3)
C27 0.092(5) 0.057(4) 0.045(3) -0.005(3) 0.041(3) -0.023(4)
C28 0.099(5) 0.037(3) 0.044(3) 0.009(3) 0.036(3) 0.000(3)
C29 0.063(4) 0.033(3) 0.035(3) 0.000(2) 0.022(3) 0.004(2)
C30 0.055(3) 0.046(3) 0.032(3) -0.003(2) 0.012(2) 0.010(3)
C31 0.082(5) 0.061(4) 0.030(3) 0.003(3) 0.009(3) 0.030(4)
C32 0.073(5) 0.088(5) 0.038(3) -0.011(4) -0.003(3) 0.036(4)
C33 0.045(4) 0.107(6) 0.054(4) -0.012(4) 0.005(3) 0.021(4)
C34 0.037(3) 0.082(5) 0.053(3) 0.000(3) 0.013(3) 0.007(3)
C35 0.126(7) 0.083(5) 0.056(4) 0.007(4) 0.055(4) -0.030(5)
C36 0.142(10) 0.107(12) 0.045(4) 0.000(6) 0.038(6) -0.057(8)
C37 0.173(11) 0.153(11) 0.130(10) 0.029(9) 0.101(9) -0.039(10)
C38 0.126(9) 0.100(8) 0.065(6) 0.003(6) 0.033(6) -0.081(7)
C39 0.084(5) 0.104(5) 0.066(4) -0.013(4) -0.009(4) 0.047(4)
C40 0.064(8) 0.084(8) 0.099(6) -0.009(6) 0.009(5) 0.034(6)
C41 0.115(7) 0.093(7) 0.057(6) -0.002(5) -0.003(5) 0.043(6)
C42 0.108(6) 0.109(7) 0.093(8) -0.009(7) -0.033(6) 0.034(6)
C36' 0.142(10) 0.107(12) 0.045(4) 0.000(6) 0.038(6) -0.057(8)
C37' 0.173(11) 0.153(11) 0.130(10) 0.029(9) 0.101(9) -0.039(10)
C38' 0.126(9) 0.100(8) 0.065(6) 0.003(6) 0.033(6) -0.081(7)
C40' 0.064(8) 0.084(8) 0.099(6) -0.009(6) 0.009(5) 0.034(6)
C41' 0.115(7) 0.093(7) 0.057(6) -0.002(5) -0.003(5) 0.043(6)
C42' 0.108(6) 0.109(7) 0.093(8) -0.009(7) -0.033(6) 0.034(6)

loop_
_atom_type_symbol
_atom_type_description
_atom_type_scat_dispersion_real
_atom_type_scat_dispersion_imag
_atom_type_scat_source
C C 0.0033 0.0016 'International Tables Vol C Tables 4.2.6.8 and 6.1.1.4'
H H 0.0000 0.0000 'International Tables Vol C Tables 4.2.6.8 and 6.1.1.4'
N N 0.0061 0.0033 'International Tables Vol C Tables 4.2.6.8 and 6.1.1.4'
B B 0.0013 0.0007 'International Tables Vol C Tables 4.2.6.8 and 6.1.1.4'
Ir Ir -1.4442 7.9887 'International Tables Vol C Tables 4.2.6.8 and 6.1.1.4'

loop_
_geom_angle_atom_site_label_1
_geom_angle_atom_site_label_2
_geom_angle_atom_site_label_3
_geom_angle
_geom_angle_site_symmetry_1
_geom_angle_site_symmetry_3
_geom_angle_publ_flag
N3 Ir1 N4 79.49(17) . . ?
N3 Ir1 N1 94.70(18) . . ?
N4 Ir1 N1 169.67(18) . . ?
N3 Ir1 N2 174.30(18) . . ?
N4 Ir1 N2 97.80(16) . . ?
N1 Ir1 N2 88.71(18) . . ?
N3 Ir1 C9 88.10(18) . . ?
N4 Ir1 C9 91.47(17) . . ?
N1 Ir1 C9 79.73(18) . . ?
N2 Ir1 C9 97.02(19) . . ?
N3 Ir1 C20 95.5(2) . . ?
N4 Ir1 C20 92.43(18) . . ?
N1 Ir1 C20 96.65(18) . . ?
N2 Ir1 C20 79.5(2) . . ?
C9 Ir1 C20 175.10(19) . . ?
C3 N1 C7 118.3(4) . . ?
C3 N1 Ir1 124.9(4) . . ?
C7 N1 Ir1 116.8(3) . . ?
C14 N2 C18 119.8(5) . . ?
C14 N2 Ir1 123.7(4) . . ?
C18 N2 Ir1 116.4(4) . . ?
C34 N3 C30 118.1(5) . . ?
C34 N3 Ir1 125.5(4) . . ?
C30 N3 Ir1 116.4(4) . . ?
C25 N4 C29 117.1(4) . . ?
C25 N4 Ir1 126.3(4) . . ?
C29 N4 Ir1 116.1(3) . . ?
C2' B1 B7 109.2(10) . . ?
C2 B1 B7 108.7(8) . . ?
C2' B1 B6 104.4(11) . . ?
C2 B1 B6 63.6(7) . . ?
B7 B1 B6 61.0(7) . . ?
C2' B1 B2 63.9(8) . . ?
C2 B1 B2 103.5(8) . . ?
B7 B1 B2 60.1(7) . . ?
B6 B1 B2 109.2(8) . . ?
C2 B1 H1 113.2 . . ?
B7 B1 H1 137.4 . . ?
B6 B1 H1 135.2 . . ?
B2 B1 H1 114.5 . . ?
B3 B2 B8 58.8(5) . . ?
B3 B2 B7 104.6(7) . . ?
B8 B2 B7 60.4(6) . . ?
B3 B2 C2' 62.3(7) . . ?
B8 B2 C2' 105.3(8) . . ?
B7 B2 C2' 97.5(10) . . ?
B3 B2 B1 103.9(7) . . ?
B8 B2 B1 106.0(8) . . ?
B7 B2 B1 57.5(7) . . ?
C2' B2 B1 51.5(8) . . ?
B3 B2 H2 121.9 . . ?
B8 B2 H2 121.5 . . ?
B7 B2 H2 125.8 . . ?
C2' B2 H2 126.9 . . ?
B1 B2 H2 125.7 . . ?
B3 B2 H1B 52.5(5) . . ?
B8 B2 H1B 108.8(12) . . ?
B7 B2 H1B 122(4) . . ?
B1 B2 H1B 76(3) . . ?
C1 B3 B4 61.6(5) . . ?
C1 B3 B8 109.2(6) . . ?
B4 B3 B8 59.3(5) . . ?
C1 B3 B2 109.8(7) . . ?
B4 B3 B2 109.8(7) . . ?
B8 B3 B2 61.5(5) . . ?
C1 B3 C2' 56.9(7) . . ?
B4 B3 C2' 104.6(9) . . ?
B8 B3 C2' 106.3(8) . . ?
B2 B3 C2' 61.0(7) . . ?
C1 B3 H3 121.0 . . ?
B4 B3 H3 122.1 . . ?
B8 B3 H3 121.6 . . ?
B2 B3 H3 119.3 . . ?
C2' B3 H3 124.8 . . ?
C1 B3 H1B 80(3) . . ?
B4 B3 H1B 129(4) . . ?
B8 B3 H1B 111.4(12) . . ?
B2 B3 H1B 52.4(5) . . ?
B8 B4 B3 60.9(5) . . ?
B8 B4 C1 106.9(7) . . ?
B3 B4 C1 57.1(5) . . ?
B8 B4 B9 64.1(6) . . ?
B3 B4 B9 111.3(8) . . ?
C1 B4 B9 107.8(7) . . ?
B8 B4 B5 113.4(8) . . ?
B3 B4 B5 106.5(7) . . ?
C1 B4 B5 57.6(6) . . ?
B9 B4 B5 63.0(6) . . ?
B8 B4 H4 118.6 . . ?
B3 B4 H4 122.4 . . ?
C1 B4 H4 125.1 . . ?
B9 B4 H4 118.3 . . ?
B5 B4 H4 120.5 . . ?
C1 B5 B4 59.8(5) . . ?
C1 B5 B6 107.1(9) . . ?
B4 B5 B6 105.6(8) . . ?
C1 B5 C2 55.5(5) . . ?
B4 B5 C2 103.4(7) . . ?
B6 B5 C2 62.9(7) . . ?
C1 B5 B9 105.3(7) . . ?
B4 B5 B9 57.7(6) . . ?
B6 B5 B9 59.0(6) . . ?
C2 B5 B9 106.3(7) . . ?
C1 B5 H5 123.6 . . ?
B4 B5 H5 124.2 . . ?
B6 B5 H5 121.0 . . ?
C2 B5 H5 123.5 . . ?
B9 B5 H5 123.4 . . ?
C1 B5 H1B' 83(5) . . ?
B4 B5 H1B' 130(5) . . ?
B6 B5 H1B' 51.4(6) . . ?
B9 B5 H1B' 108.9(13) . . ?
B9 B6 B5 61.7(6) . . ?
B9 B6 B7 60.1(6) . . ?
B5 B6 B7 107.0(8) . . ?
B9 B6 B1 106.9(8) . . ?
B5 B6 B1 105.4(9) . . ?
B7 B6 B1 57.7(8) . . ?
B9 B6 C2 105.2(7) . . ?
B5 B6 C2 58.7(6) . . ?
B7 B6 C2 100.1(9) . . ?
B1 B6 C2 55.5(7) . . ?
B9 B6 H6 121.0 . . ?
B5 B6 H6 121.4 . . ?
B7 B6 H6 124.5 . . ?
B1 B6 H6 124.0 . . ?
C2 B6 H6 126.7 . . ?
B9 B6 H1B' 111.6(15) . . ?
B5 B6 H1B' 51.5(6) . . ?
B7 B6 H1B' 126(5) . . ?
B1 B6 H1B' 80(5) . . ?
B1 B7 B9 108.8(7) . . ?
B1 B7 B2 62.4(7) . . ?
B9 B7 B2 109.4(6) . . ?
B1 B7 B8 109.0(8) . . ?
B9 B7 B8 60.9(6) . . ?
B2 B7 B8 59.3(5) . . ?
B1 B7 B6 61.2(8) . . ?
B9 B7 B6 59.0(6) . . ?
B2 B7 B6 111.1(8) . . ?
B8 B7 B6 108.2(7) . . ?
B1 B7 H7 120.3 . . ?
B9 B7 H7 121.6 . . ?
B2 B7 H7 119.9 . . ?
B8 B7 H7 121.9 . . ?
B6 B7 H7 121.0 . . ?
B4 B8 B3 59.7(5) . . ?
B4 B8 B2 108.6(6) . . ?
B3 B8 B2 59.7(4) . . ?
B4 B8 B7 105.4(7) . . ?
B3 B8 B7 105.3(7) . . ?
B2 B8 B7 60.3(7) . . ?
B4 B8 B9 58.6(5) . . ?
B3 B8 B9 106.1(6) . . ?
B2 B8 B9 109.1(7) . . ?
B7 B8 B9 59.4(6) . . ?
B4 B8 H8 122.5 . . ?
B3 B8 H8 123.3 . . ?
B2 B8 H8 120.4 . . ?
B7 B8 H8 123.4 . . ?
B9 B8 H8 122.2 . . ?
B4 B9 B6 107.3(7) . . ?
B4 B9 B7 104.6(7) . . ?
B6 B9 B7 60.9(7) . . ?
B4 B9 B8 57.3(6) . . ?
B6 B9 B8 108.8(8) . . ?
B7 B9 B8 59.7(6) . . ?
B4 B9 B5 59.3(5) . . ?
B6 B9 B5 59.3(6) . . ?
B7 B9 B5 105.8(8) . . ?
B8 B9 B5 105.2(6) . . ?
B4 B9 H9 123.8 . . ?
B6 B9 H9 120.7 . . ?
B7 B9 H9 122.9 . . ?
B8 B9 H9 122.7 . . ?
B5 B9 H9 123.4 . . ?
C11 C1 C2 121.8(5) . . ?
C11 C1 B3 116.8(5) . . ?
C2 C1 B3 110.0(6) . . ?
C11 C1 C2' 122.6(8) . . ?
B3 C1 C2' 68.0(7) . . ?
C11 C1 B5 118.4(6) . . ?
C2 C1 B5 65.7(6) . . ?
B3 C1 B5 114.2(6) . . ?
C2' C1 B5 106.8(9) . . ?
C11 C1 B4 118.5(5) . . ?
C2 C1 B4 113.3(6) . . ?
B3 C1 B4 61.3(5) . . ?
C2' C1 B4 112.7(8) . . ?
B5 C1 B4 62.6(6) . . ?
C1 C2 B1 112.1(8) . . ?
C1 C2 B5 58.8(5) . . ?
B1 C2 B5 109.7(8) . . ?
C1 C2 B6 106.1(7) . . ?
B1 C2 B6 60.9(7) . . ?
B5 C2 B6 58.5(6) . . ?
C1 C2 H2A 112.6 . . ?
B1 C2 H2A 110.1 . . ?
B5 C2 H2A 139.1 . . ?
B6 C2 H2A 140.3 . . ?
B1 C2' C1 115.1(14) . . ?
B1 C2' B2 64.5(8) . . ?
C1 C2' B2 104.5(10) . . ?
B1 C2' B3 109.9(11) . . ?
C1 C2' B3 55.0(6) . . ?
B2 C2' B3 56.7(7) . . ?
B1 C2' H2' 107.2 . . ?
C1 C2' H2' 113.5 . . ?
B2 C2' H2' 140.1 . . ?
B3 C2' H2' 142.3 . . ?
N1 C3 C4 122.7(6) . . ?
N1 C3 H3A 118.6 . . ?
C4 C3 H3A 118.6 . . ?
C3 C4 C5 118.8(6) . . ?
C3 C4 H4A 120.6 . . ?
C5 C4 H4A 120.6 . . ?
C6 C5 C4 119.1(6) . . ?
C6 C5 H5A 120.5 . . ?
C4 C5 H5A 120.5 . . ?
C5 C6 C7 120.7(6) . . ?
C5 C6 H6A 119.6 . . ?
C7 C6 H6A 119.6 . . ?
N1 C7 C6 120.3(5) . . ?
N1 C7 C8 113.6(4) . . ?
C6 C7 C8 126.1(6) . . ?
C13 C8 C9 120.7(5) . . ?
C13 C8 C7 123.5(5) . . ?
C9 C8 C7 115.8(5) . . ?
C10 C9 C8 117.2(5) . . ?
C10 C9 Ir1 129.5(4) . . ?
C8 C9 Ir1 113.2(4) . . ?
C9 C10 C11 123.4(5) . . ?
C9 C10 H10 118.3 . . ?
C11 C10 H10 118.3 . . ?
C10 C11 C12 117.7(5) . . ?
C10 C11 C1 120.7(5) . . ?
C12 C11 C1 121.6(5) . . ?
C13 C12 C11 121.3(5) . . ?
C13 C12 H12 119.4 . . ?
C11 C12 H12 119.4 . . ?
C12 C13 C8 119.6(5) . . ?
C12 C13 H13 120.2 . . ?
C8 C13 H13 120.2 . . ?
N2 C14 C15 121.6(6) . . ?
N2 C14 H14 119.2 . . ?
C15 C14 H14 119.2 . . ?
C14 C15 C16 119.0(7) . . ?
C14 C15 H15 120.5 . . ?
C16 C15 H15 120.5 . . ?
C17 C16 C15 119.6(6) . . ?
C17 C16 H16 120.2 . . ?
C15 C16 H16 120.2 . . ?
C16 C17 C18 120.3(7) . . ?
C16 C17 H17 119.9 . . ?
C18 C17 H17 119.9 . . ?
N2 C18 C17 119.6(6) . . ?
N2 C18 C19 114.8(5) . . ?
C17 C18 C19 125.6(6) . . ?
C24 C19 C20 121.1(6) . . ?
C24 C19 C18 123.4(6) . . ?
C20 C19 C18 115.5(5) . . ?
C19 C20 C21 116.1(5) . . ?
C19 C20 Ir1 113.8(4) . . ?
C21 C20 Ir1 130.1(5) . . ?
C22 C21 C20 122.4(6) . . ?
C22 C21 H21 118.8 . . ?
C20 C21 H21 118.8 . . ?
C23 C22 C21 119.7(6) . . ?
C23 C22 H22 120.2 . . ?
C21 C22 H22 120.2 . . ?
C24 C23 C22 119.7(7) . . ?
C24 C23 H23 120.2 . . ?
C22 C23 H23 120.2 . . ?
C23 C24 C19 121.0(7) . . ?
C23 C24 H24 119.5 . . ?
C19 C24 H24 119.5 . . ?
N4 C25 C26 123.6(5) . . ?
N4 C25 H25 118.2 . . ?
C26 C25 H25 118.2 . . ?
C25 C26 C27 120.7(6) . . ?
C25 C26 H26 119.7 . . ?
C27 C26 H26 119.7 . . ?
C28 C27 C26 116.1(5) . . ?
C28 C27 C35 122.8(7) . . ?
C26 C27 C35 121.1(7) . . ?
C27 C28 C29 121.5(6) . . ?
C27 C28 H28 119.3 . . ?
C29 C28 H28 119.3 . . ?
N4 C29 C28 121.1(6) . . ?
N4 C29 C30 113.8(5) . . ?
C28 C29 C30 125.1(5) . . ?
N3 C30 C31 121.6(6) . . ?
N3 C30 C29 113.9(5) . . ?
C31 C30 C29 124.5(6) . . ?
C32 C31 C30 120.6(6) . . ?
C32 C31 H31 119.7 . . ?
C30 C31 H31 119.7 . . ?
C31 C32 C33 116.7(6) . . ?
C31 C32 C39 122.2(7) . . ?
C33 C32 C39 121.0(7) . . ?
C34 C33 C32 120.6(7) . . ?
C34 C33 H33 119.7 . . ?
C32 C33 H33 119.7 . . ?
N3 C34 C33 122.4(7) . . ?
N3 C34 H34 118.8 . . ?
C33 C34 H34 118.8 . . ?
C38 C35 C27 110.5(6) . . ?
C38 C35 C36 112.5(8) . . ?
C27 C35 C36 110.7(8) . . ?
C27 C35 C36' 110.4(14) . . ?
C27 C35 C38' 114.6(10) . . ?
C36' C35 C38' 111.8(12) . . ?
C27 C35 C37' 100.1(11) . . ?
C36' C35 C37' 109.8(12) . . ?
C38' C35 C37' 109.5(11) . . ?
C38 C35 C37 108.4(8) . . ?
C27 C35 C37 107.9(8) . . ?
C36 C35 C37 106.7(8) . . ?
C35 C36 H36A 109.5 . . ?
C35 C36 H36B 109.5 . . ?
H36A C36 H36B 109.5 . . ?
C35 C36 H36C 109.5 . . ?
H36A C36 H36C 109.5 . . ?
H36B C36 H36C 109.5 . . ?
C35 C37 H37A 109.5 . . ?
C35 C37 H37B 109.5 . . ?
H37A C37 H37B 109.5 . . ?
C35 C37 H37C 109.5 . . ?
H37A C37 H37C 109.5 . . ?
H37B C37 H37C 109.5 . . ?
C35 C38 H38A 109.5 . . ?
C35 C38 H38B 109.5 . . ?
H38A C38 H38B 109.5 . . ?
C35 C38 H38C 109.5 . . ?
H38A C38 H38C 109.5 . . ?
H38B C38 H38C 109.5 . . ?
C42 C39 C40 113.3(8) . . ?
C41' C39 C40' 111.5(13) . . ?
C42 C39 C32 108.6(7) . . ?
C41' C39 C32 113.5(15) . . ?
C40 C39 C32 108.0(8) . . ?
C40' C39 C32 110.1(18) . . ?
C41' C39 C42' 110.6(12) . . ?
C40' C39 C42' 107.9(13) . . ?
C32 C39 C42' 102.8(17) . . ?
C42 C39 C41 106.3(7) . . ?
C40 C39 C41 109.3(8) . . ?
C32 C39 C41 111.3(7) . . ?
C39 C40 H40A 109.5 . . ?
C39 C40 H40B 109.5 . . ?
H40A C40 H40B 109.5 . . ?
C39 C40 H40C 109.5 . . ?
H40A C40 H40C 109.5 . . ?
H40B C40 H40C 109.5 . . ?
C39 C41 H41A 109.5 . . ?
C39 C41 H41B 109.5 . . ?
H41A C41 H41B 109.5 . . ?
C39 C41 H41C 109.5 . . ?
H41A C41 H41C 109.5 . . ?
H41B C41 H41C 109.5 . . ?
C39 C42 H42A 109.5 . . ?
C39 C42 H42B 109.5 . . ?
H42A C42 H42B 109.5 . . ?
C39 C42 H42C 109.5 . . ?
H42A C42 H42C 109.5 . . ?
H42B C42 H42C 109.5 . . ?
C35 C36' H36D 109.5 . . ?
C35 C36' H36E 109.5 . . ?
H36D C36' H36E 109.5 . . ?
C35 C36' H36F 109.5 . . ?
H36D C36' H36F 109.5 . . ?
H36E C36' H36F 109.5 . . ?
C35 C37' H37D 109.5 . . ?
C35 C37' H37E 109.5 . . ?
H37D C37' H37E 109.5 . . ?
C35 C37' H37F 109.5 . . ?
H37D C37' H37F 109.5 . . ?
H37E C37' H37F 109.5 . . ?
C35 C38' H38D 109.5 . . ?
C35 C38' H38E 109.5 . . ?
H38D C38' H38E 109.5 . . ?
C35 C38' H38F 109.5 . . ?
H38D C38' H38F 109.5 . . ?
H38E C38' H38F 109.5 . . ?
C39 C40' H40D 109.5 . . ?
C39 C40' H40E 109.5 . . ?
H40D C40' H40E 109.5 . . ?
C39 C40' H40F 109.5 . . ?
H40D C40' H40F 109.5 . . ?
H40E C40' H40F 109.5 . . ?
C39 C41' H41D 109.5 . . ?
C39 C41' H41E 109.5 . . ?
H41D C41' H41E 109.5 . . ?
C39 C41' H41F 109.5 . . ?
H41D C41' H41F 109.5 . . ?
H41E C41' H41F 109.5 . . ?
C39 C42' H42D 109.5 . . ?
C39 C42' H42E 109.5 . . ?
H42D C42' H42E 109.5 . . ?
C39 C42' H42F 109.5 . . ?
H42D C42' H42F 109.5 . . ?
H42E C42' H42F 109.5 . . ?

loop_
_geom_bond_atom_site_label_1
_geom_bond_atom_site_label_2
_geom_bond_distance
_geom_bond_site_symmetry_2
_geom_bond_publ_flag
Ir1 N3 2.016(4) . ?
Ir1 N4 2.018(4) . ?
Ir1 N1 2.043(4) . ?
Ir1 N2 2.049(4) . ?
Ir1 C9 2.074(5) . ?
Ir1 C20 2.075(5) . ?
N1 C3 1.341(7) . ?
N1 C7 1.374(7) . ?
N2 C14 1.346(7) . ?
N2 C18 1.368(7) . ?
N3 C34 1.338(7) . ?
N3 C30 1.358(7) . ?
N4 C25 1.346(6) . ?
N4 C29 1.364(7) . ?
B1 C2' 1.57(2) . ?
B1 C2 1.684(14) . ?
B1 B7 1.722(19) . ?
B1 B6 1.78(2) . ?
B1 B2 1.809(17) . ?
B1 H1 1.1000 . ?
B2 B3 1.722(11) . ?
B2 B8 1.753(12) . ?
B2 B7 1.770(17) . ?
B2 C2' 1.801(19) . ?
B2 H2 1.1000 . ?
B2 H1B 1.411(10) . ?
B3 C1 1.612(10) . ?
B3 B4 1.684(13) . ?
B3 B8 1.705(10) . ?
B3 C2' 1.82(2) . ?
B3 H3 1.1000 . ?
B3 H1B 1.412(10) . ?
B4 B8 1.677(14) . ?
B4 C1 1.688(11) . ?
B4 B9 1.702(13) . ?
B4 B5 1.733(15) . ?
B4 H4 1.1000 . ?
B5 C1 1.649(12) . ?
B5 B6 1.753(14) . ?
B5 C2 1.757(16) . ?
B5 B9 1.795(13) . ?
B5 H5 1.1000 . ?
B5 H1B' 1.407(10) . ?
B6 B9 1.747(16) . ?
B6 B7 1.781(16) . ?
B6 C2 1.830(16) . ?
B6 H6 1.1000 . ?
B6 H1B' 1.406(10) . ?
B7 B9 1.768(16) . ?
B7 B8 1.772(15) . ?
B7 H7 1.1000 . ?
B8 B9 1.794(13) . ?
B8 H8 1.1000 . ?
B9 H9 1.1000 . ?
C1 C11 1.500(8) . ?
C1 C2 1.589(11) . ?
C1 C2' 1.648(19) . ?
C2 H2A 1.1000 . ?
C2' H2' 1.1000 . ?
C3 C4 1.374(8) . ?
C3 H3A 0.9300 . ?
C4 C5 1.380(10) . ?
C4 H4A 0.9300 . ?
C5 C6 1.364(9) . ?
C5 H5A 0.9300 . ?
C6 C7 1.375(8) . ?
C6 H6A 0.9300 . ?
C7 C8 1.477(8) . ?
C8 C13 1.406(8) . ?
C8 C9 1.407(7) . ?
C9 C10 1.387(7) . ?
C10 C11 1.388(7) . ?
C10 H10 0.9300 . ?
C11 C12 1.401(7) . ?
C12 C13 1.373(8) . ?
C12 H12 0.9300 . ?
C13 H13 0.9300 . ?
C14 C15 1.369(8) . ?
C14 H14 0.9300 . ?
C15 C16 1.386(11) . ?
C15 H15 0.9300 . ?
C16 C17 1.361(10) . ?
C16 H16 0.9300 . ?
C17 C18 1.385(8) . ?
C17 H17 0.9300 . ?
C18 C19 1.459(8) . ?
C19 C24 1.399(9) . ?
C19 C20 1.403(8) . ?
C20 C21 1.403(8) . ?
C21 C22 1.395(9) . ?
C21 H21 0.9300 . ?
C22 C23 1.375(10) . ?
C22 H22 0.9300 . ?
C23 C24 1.367(10) . ?
C23 H23 0.9300 . ?
C24 H24 0.9300 . ?
C25 C26 1.364(8) . ?
C25 H25 0.9300 . ?
C26 C27 1.390(10) . ?
C26 H26 0.9300 . ?
C27 C28 1.385(9) . ?
C27 C35 1.513(8) . ?
C28 C29 1.393(8) . ?
C28 H28 0.9300 . ?
C29 C30 1.477(8) . ?
C30 C31 1.386(8) . ?
C31 C32 1.381(10) . ?
C31 H31 0.9300 . ?
C32 C33 1.392(11) . ?
C32 C39 1.545(9) . ?
C33 C34 1.374(9) . ?
C33 H33 0.9300 . ?
C34 H34 0.9300 . ?
C35 C38 1.495(8) . ?
C35 C36 1.513(8) . ?
C35 C36' 1.515(9) . ?
C35 C38' 1.531(9) . ?
C35 C37' 1.546(10) . ?
C35 C37 1.575(9) . ?
C36 H36A 0.9600 . ?
C36 H36B 0.9600 . ?
C36 H36C 0.9600 . ?
C37 H37A 0.9600 . ?
C37 H37B 0.9600 . ?
C37 H37C 0.9600 . ?
C38 H38A 0.9600 . ?
C38 H38B 0.9600 . ?
C38 H38C 0.9600 . ?
C39 C42 1.507(8) . ?
C39 C41' 1.519(10) . ?
C39 C40 1.525(8) . ?
C39 C40' 1.540(10) . ?
C39 C42' 1.553(10) . ?
C39 C41 1.570(8) . ?
C40 H40A 0.9600 . ?
C40 H40B 0.9600 . ?
C40 H40C 0.9600 . ?
C41 H41A 0.9600 . ?
C41 H41B 0.9600 . ?
C41 H41C 0.9600 . ?
C42 H42A 0.9600 . ?
C42 H42B 0.9600 . ?
C42 H42C 0.9600 . ?
C36' H36D 0.9600 . ?
C36' H36E 0.9600 . ?
C36' H36F 0.9600 . ?
C37' H37D 0.9600 . ?
C37' H37E 0.9600 . ?
C37' H37F 0.9600 . ?
C38' H38D 0.9600 . ?
C38' H38E 0.9600 . ?
C38' H38F 0.9600 . ?
C40' H40D 0.9600 . ?
C40' H40E 0.9600 . ?
C40' H40F 0.9600 . ?
C41' H41D 0.9600 . ?
C41' H41E 0.9600 . ?
C41' H41F 0.9600 . ?
C42' H42D 0.9600 . ?
C42' H42E 0.9600 . ?
C42' H42F 0.9600 . ?

loop_
_geom_torsion_atom_site_label_1
_geom_torsion_atom_site_label_2
_geom_torsion_atom_site_label_3
_geom_torsion_atom_site_label_4
_geom_torsion
_geom_torsion_site_symmetry_1
_geom_torsion_site_symmetry_2
_geom_torsion_site_symmetry_3
_geom_torsion_site_symmetry_4
_geom_torsion_publ_flag
C2' B1 B2 B3 -36.1(10) . . . . ?
C2 B1 B2 B3 -5.4(10) . . . . ?
B7 B1 B2 B3 98.6(7) . . . . ?
B6 B1 B2 B3 60.9(9) . . . . ?
C2' B1 B2 B8 -97.1(10) . . . . ?
C2 B1 B2 B8 -66.4(9) . . . . ?
B7 B1 B2 B8 37.6(6) . . . . ?
B6 B1 B2 B8 -0.1(9) . . . . ?
C2' B1 B2 B7 -134.7(11) . . . . ?
C2 B1 B2 B7 -104.1(9) . . . . ?
B6 B1 B2 B7 -37.7(7) . . . . ?
B7 B1 B2 C2' 134.7(11) . . . . ?
B6 B1 B2 C2' 97.0(11) . . . . ?
B8 B2 B3 C1 101.6(6) . . . . ?
B7 B2 B3 C1 60.7(8) . . . . ?
C2' B2 B3 C1 -30.2(9) . . . . ?
B1 B2 B3 C1 1.2(8) . . . . ?
B8 B2 B3 B4 35.7(7) . . . . ?
B7 B2 B3 B4 -5.2(9) . . . . ?
C2' B2 B3 B4 -96.1(10) . . . . ?
B1 B2 B3 B4 -64.7(8) . . . . ?
B7 B2 B3 B8 -41.0(7) . . . . ?
C2' B2 B3 B8 -131.8(10) . . . . ?
B1 B2 B3 B8 -100.5(8) . . . . ?
B8 B2 B3 C2' 131.8(10) . . . . ?
B7 B2 B3 C2' 90.9(10) . . . . ?
B1 B2 B3 C2' 31.4(10) . . . . ?
C1 B3 B4 B8 -139.1(7) . . . . ?
B2 B3 B4 B8 -36.6(7) . . . . ?
C2' B3 B4 B8 -100.6(8) . . . . ?
B8 B3 B4 C1 139.1(7) . . . . ?
B2 B3 B4 C1 102.4(7) . . . . ?
C2' B3 B4 C1 38.5(7) . . . . ?
C1 B3 B4 B9 -97.9(8) . . . . ?
B8 B3 B4 B9 41.2(7) . . . . ?
B2 B3 B4 B9 4.5(10) . . . . ?
C2' B3 B4 B9 -59.4(9) . . . . ?
C1 B3 B4 B5 -31.1(6) . . . . ?
B8 B3 B4 B5 108.0(8) . . . . ?
B2 B3 B4 B5 71.4(8) . . . . ?
C2' B3 B4 B5 7.5(9) . . . . ?
B8 B4 B5 C1 95.8(7) . . . . ?
B3 B4 B5 C1 30.9(6) . . . . ?
B9 B4 B5 C1 136.8(7) . . . . ?
B8 B4 B5 B6 -5.1(11) . . . . ?
B3 B4 B5 B6 -70.1(10) . . . . ?
C1 B4 B5 B6 -100.9(9) . . . . ?
B9 B4 B5 B6 35.9(8) . . . . ?
B8 B4 B5 C2 60.0(9) . . . . ?
B3 B4 B5 C2 -4.9(9) . . . . ?
C1 B4 B5 C2 -35.8(5) . . . . ?
B9 B4 B5 C2 101.0(7) . . . . ?
B8 B4 B5 B9 -41.0(7) . . . . ?
B3 B4 B5 B9 -105.9(8) . . . . ?
C1 B4 B5 B9 -136.8(7) . . . . ?
C1 B5 B6 B9 -97.9(8) . . . . ?
B4 B5 B6 B9 -35.3(8) . . . . ?
C2 B5 B6 B9 -132.5(8) . . . . ?
C1 B5 B6 B7 -57.0(11) . . . . ?
B4 B5 B6 B7 5.6(12) . . . . ?
C2 B5 B6 B7 -91.6(10) . . . . ?
B9 B5 B6 B7 40.9(8) . . . . ?
C1 B5 B6 B1 3.4(10) . . . . ?
B4 B5 B6 B1 66.0(10) . . . . ?
C2 B5 B6 B1 -31.3(7) . . . . ?
B9 B5 B6 B1 101.2(8) . . . . ?
C1 B5 B6 C2 34.6(6) . . . . ?
B4 B5 B6 C2 97.2(8) . . . . ?
B9 B5 B6 C2 132.5(8) . . . . ?
C2' B1 B6 B9 68.1(10) . . . . ?
C2 B1 B6 B9 97.1(7) . . . . ?
B7 B1 B6 B9 -36.1(7) . . . . ?
B2 B1 B6 B9 1.2(9) . . . . ?
C2' B1 B6 B5 3.6(12) . . . . ?
C2 B1 B6 B5 32.6(7) . . . . ?
B7 B1 B6 B5 -100.7(8) . . . . ?
B2 B1 B6 B5 -63.4(9) . . . . ?
C2' B1 B6 B7 104.3(10) . . . . ?
C2 B1 B6 B7 133.2(8) . . . . ?
B2 B1 B6 B7 37.3(7) . . . . ?
B7 B1 B6 C2 -133.2(8) . . . . ?
B2 B1 B6 C2 -95.9(8) . . . . ?
C2' B1 B7 B9 -60.1(14) . . . . ?
C2 B1 B7 B9 -7.5(12) . . . . ?
B6 B1 B7 B9 36.1(7) . . . . ?
B2 B1 B7 B9 -102.6(8) . . . . ?
C2' B1 B7 B2 42.5(11) . . . . ?
C2 B1 B7 B2 95.1(9) . . . . ?
B6 B1 B7 B2 138.7(7) . . . . ?
C2' B1 B7 B8 4.6(14) . . . . ?
C2 B1 B7 B8 57.2(12) . . . . ?
B6 B1 B7 B8 100.8(8) . . . . ?
B2 B1 B7 B8 -37.9(7) . . . . ?
C2' B1 B7 B6 -96.2(12) . . . . ?
C2 B1 B7 B6 -43.6(8) . . . . ?
B2 B1 B7 B6 -138.7(7) . . . . ?
B3 B2 B7 B1 -97.4(7) . . . . ?
B8 B2 B7 B1 -137.5(7) . . . . ?
C2' B2 B7 B1 -34.1(8) . . . . ?
B3 B2 B7 B9 4.2(10) . . . . ?
B8 B2 B7 B9 -35.9(7) . . . . ?
C2' B2 B7 B9 67.5(10) . . . . ?
B1 B2 B7 B9 101.6(8) . . . . ?
B3 B2 B7 B8 40.1(6) . . . . ?
C2' B2 B7 B8 103.4(8) . . . . ?
B1 B2 B7 B8 137.5(7) . . . . ?
B3 B2 B7 B6 -59.1(10) . . . . ?
B8 B2 B7 B6 -99.2(8) . . . . ?
C2' B2 B7 B6 4.2(11) . . . . ?
B1 B2 B7 B6 38.3(8) . . . . ?
B9 B6 B7 B1 139.4(8) . . . . ?
B5 B6 B7 B1 97.8(10) . . . . ?
C2 B6 B7 B1 37.6(7) . . . . ?
B5 B6 B7 B9 -41.7(8) . . . . ?
B1 B6 B7 B9 -139.4(8) . . . . ?
C2 B6 B7 B9 -101.8(7) . . . . ?
B9 B6 B7 B2 100.6(8) . . . . ?
B5 B6 B7 B2 58.9(12) . . . . ?
B1 B6 B7 B2 -38.8(8) . . . . ?
C2 B6 B7 B2 -1.2(10) . . . . ?
B9 B6 B7 B8 37.3(7) . . . . ?
B5 B6 B7 B8 -4.4(13) . . . . ?
B1 B6 B7 B8 -102.2(9) . . . . ?
C2 B6 B7 B8 -64.5(10) . . . . ?
C1 B4 B8 B3 -35.1(6) . . . . ?
B9 B4 B8 B3 -137.0(7) . . . . ?
B5 B4 B8 B3 -96.5(8) . . . . ?
B3 B4 B8 B2 35.6(7) . . . . ?
C1 B4 B8 B2 0.5(10) . . . . ?
B9 B4 B8 B2 -101.4(8) . . . . ?
B5 B4 B8 B2 -60.9(10) . . . . ?
B3 B4 B8 B7 98.9(7) . . . . ?
C1 B4 B8 B7 63.8(9) . . . . ?
B9 B4 B8 B7 -38.1(7) . . . . ?
B5 B4 B8 B7 2.4(10) . . . . ?
B3 B4 B8 B9 137.0(7) . . . . ?
C1 B4 B8 B9 102.0(8) . . . . ?
B5 B4 B8 B9 40.5(7) . . . . ?
C1 B3 B8 B4 37.6(6) . . . . ?
B2 B3 B8 B4 140.3(8) . . . . ?
C2' B3 B8 B4 97.5(9) . . . . ?
C1 B3 B8 B2 -102.7(7) . . . . ?
B4 B3 B8 B2 -140.3(8) . . . . ?
C2' B3 B8 B2 -42.7(9) . . . . ?
C1 B3 B8 B7 -61.7(7) . . . . ?
B4 B3 B8 B7 -99.2(8) . . . . ?
B2 B3 B8 B7 41.0(7) . . . . ?
C2' B3 B8 B7 -1.7(10) . . . . ?
C1 B3 B8 B9 0.3(8) . . . . ?
B4 B3 B8 B9 -37.3(7) . . . . ?
B2 B3 B8 B9 103.0(8) . . . . ?
C2' B3 B8 B9 60.3(10) . . . . ?
B3 B2 B8 B4 -35.6(7) . . . . ?
B7 B2 B8 B4 97.5(8) . . . . ?
C2' B2 B8 B4 7.6(12) . . . . ?
B1 B2 B8 B4 61.2(9) . . . . ?
B7 B2 B8 B3 133.2(7) . . . . ?
C2' B2 B8 B3 43.2(8) . . . . ?
B1 B2 B8 B3 96.9(7) . . . . ?
B3 B2 B8 B7 -133.2(7) . . . . ?
C2' B2 B8 B7 -90.0(10) . . . . ?
B1 B2 B8 B7 -36.3(7) . . . . ?
B3 B2 B8 B9 -97.9(7) . . . . ?
B7 B2 B8 B9 35.3(6) . . . . ?
C2' B2 B8 B9 -54.7(10) . . . . ?
B1 B2 B8 B9 -1.0(8) . . . . ?
B1 B7 B8 B4 -63.7(10) . . . . ?
B9 B7 B8 B4 37.7(7) . . . . ?
B2 B7 B8 B4 -102.9(7) . . . . ?
B6 B7 B8 B4 1.3(11) . . . . ?
B1 B7 B8 B3 -1.5(10) . . . . ?
B9 B7 B8 B3 99.9(7) . . . . ?
B2 B7 B8 B3 -40.8(6) . . . . ?
B6 B7 B8 B3 63.5(10) . . . . ?
B1 B7 B8 B2 39.3(8) . . . . ?
B9 B7 B8 B2 140.7(7) . . . . ?
B6 B7 B8 B2 104.3(9) . . . . ?
B1 B7 B8 B9 -101.4(8) . . . . ?
B2 B7 B8 B9 -140.7(7) . . . . ?
B6 B7 B8 B9 -36.4(8) . . . . ?
B8 B4 B9 B6 101.6(8) . . . . ?
B3 B4 B9 B6 61.9(10) . . . . ?
C1 B4 B9 B6 1.0(10) . . . . ?
B5 B4 B9 B6 -36.4(8) . . . . ?
B8 B4 B9 B7 38.1(7) . . . . ?
B3 B4 B9 B7 -1.7(10) . . . . ?
C1 B4 B9 B7 -62.5(9) . . . . ?
B5 B4 B9 B7 -99.9(8) . . . . ?
B3 B4 B9 B8 -39.8(7) . . . . ?
C1 B4 B9 B8 -100.6(7) . . . . ?
B5 B4 B9 B8 -138.0(8) . . . . ?
B8 B4 B9 B5 138.0(8) . . . . ?
B3 B4 B9 B5 98.2(8) . . . . ?
C1 B4 B9 B5 37.4(7) . . . . ?
B5 B6 B9 B4 36.4(8) . . . . ?
B7 B6 B9 B4 -97.4(8) . . . . ?
B1 B6 B9 B4 -62.3(9) . . . . ?
C2 B6 B9 B4 -4.3(10) . . . . ?
B5 B6 B9 B7 133.8(8) . . . . ?
B1 B6 B9 B7 35.1(7) . . . . ?
C2 B6 B9 B7 93.1(9) . . . . ?
B5 B6 B9 B8 96.9(7) . . . . ?
B7 B6 B9 B8 -36.9(7) . . . . ?
B1 B6 B9 B8 -1.8(9) . . . . ?
C2 B6 B9 B8 56.2(9) . . . . ?
B7 B6 B9 B5 -133.8(8) . . . . ?
B1 B6 B9 B5 -98.7(8) . . . . ?
C2 B6 B9 B5 -40.7(7) . . . . ?
B1 B7 B9 B4 64.8(10) . . . . ?
B2 B7 B9 B4 -1.6(10) . . . . ?
B8 B7 B9 B4 -36.9(7) . . . . ?
B6 B7 B9 B4 101.9(8) . . . . ?
B1 B7 B9 B6 -37.0(8) . . . . ?
B2 B7 B9 B6 -103.5(9) . . . . ?
B8 B7 B9 B6 -138.8(7) . . . . ?
B1 B7 B9 B8 101.8(9) . . . . ?
B2 B7 B9 B8 35.3(7) . . . . ?
B6 B7 B9 B8 138.8(7) . . . . ?
B1 B7 B9 B5 3.1(10) . . . . ?
B2 B7 B9 B5 -63.4(9) . . . . ?
B8 B7 B9 B5 -98.6(7) . . . . ?
B6 B7 B9 B5 40.2(7) . . . . ?
B3 B8 B9 B4 37.8(7) . . . . ?
B2 B8 B9 B4 100.7(7) . . . . ?
B7 B8 B9 B4 136.3(8) . . . . ?
B4 B8 B9 B6 -98.8(7) . . . . ?
B3 B8 B9 B6 -61.1(8) . . . . ?
B2 B8 B9 B6 1.8(8) . . . . ?
B7 B8 B9 B6 37.4(7) . . . . ?
B4 B8 B9 B7 -136.3(8) . . . . ?
B3 B8 B9 B7 -98.5(7) . . . . ?
B2 B8 B9 B7 -35.6(7) . . . . ?
B4 B8 B9 B5 -36.6(7) . . . . ?
B3 B8 B9 B5 1.1(9) . . . . ?
B2 B8 B9 B5 64.0(8) . . . . ?
B7 B8 B9 B5 99.6(8) . . . . ?
C1 B5 B9 B4 -37.8(6) . . . . ?
B6 B5 B9 B4 -138.8(9) . . . . ?
C2 B5 B9 B4 -95.7(8) . . . . ?
C1 B5 B9 B6 101.0(9) . . . . ?
B4 B5 B9 B6 138.8(9) . . . . ?
C2 B5 B9 B6 43.1(8) . . . . ?
C1 B5 B9 B7 60.0(9) . . . . ?
B4 B5 B9 B7 97.9(8) . . . . ?
B6 B5 B9 B7 -41.0(8) . . . . ?
C2 B5 B9 B7 2.1(9) . . . . ?
C1 B5 B9 B8 -2.1(9) . . . . ?
B4 B5 B9 B8 35.7(7) . . . . ?
B6 B5 B9 B8 -103.1(9) . . . . ?
C2 B5 B9 B8 -60.0(9) . . . . ?
B4 B3 C1 C11 -109.5(6) . . . . ?
B8 B3 C1 C11 -146.1(6) . . . . ?
B2 B3 C1 C11 148.2(6) . . . . ?
C2' B3 C1 C11 116.5(9) . . . . ?
B4 B3 C1 C2 106.3(7) . . . . ?
B8 B3 C1 C2 69.7(8) . . . . ?
B2 B3 C1 C2 3.9(8) . . . . ?
B4 B3 C1 C2' 134.0(9) . . . . ?
B8 B3 C1 C2' 97.4(9) . . . . ?
B2 B3 C1 C2' 31.7(9) . . . . ?
B4 B3 C1 B5 34.8(7) . . . . ?
B8 B3 C1 B5 -1.8(9) . . . . ?
B2 B3 C1 B5 -67.6(8) . . . . ?
C2' B3 C1 B5 -99.2(9) . . . . ?
B8 B3 C1 B4 -36.6(6) . . . . ?
B2 B3 C1 B4 -102.3(7) . . . . ?
C2' B3 C1 B4 -134.0(9) . . . . ?
B4 B5 C1 C11 109.3(7) . . . . ?
B6 B5 C1 C11 -152.2(7) . . . . ?
C2 B5 C1 C11 -114.4(7) . . . . ?
B9 B5 C1 C11 146.1(6) . . . . ?
B4 B5 C1 C2 -136.3(7) . . . . ?
B6 B5 C1 C2 -37.8(7) . . . . ?
B9 B5 C1 C2 -99.5(8) . . . . ?
B4 B5 C1 B3 -34.3(7) . . . . ?
B6 B5 C1 B3 64.2(9) . . . . ?
C2 B5 C1 B3 102.0(7) . . . . ?
B9 B5 C1 B3 2.5(9) . . . . ?
B4 B5 C1 C2' -107.3(9) . . . . ?
B6 B5 C1 C2' -8.8(10) . . . . ?
B9 B5 C1 C2' -70.5(10) . . . . ?
B6 B5 C1 B4 98.5(8) . . . . ?
C2 B5 C1 B4 136.3(7) . . . . ?
B9 B5 C1 B4 36.8(7) . . . . ?
B8 B4 C1 C11 143.5(6) . . . . ?
B3 B4 C1 C11 106.7(7) . . . . ?
B9 B4 C1 C11 -149.0(6) . . . . ?
B5 B4 C1 C11 -109.2(7) . . . . ?
B8 B4 C1 C2 -64.1(9) . . . . ?
B3 B4 C1 C2 -100.9(7) . . . . ?
B9 B4 C1 C2 3.4(10) . . . . ?
B5 B4 C1 C2 43.2(7) . . . . ?
B8 B4 C1 B3 36.8(6) . . . . ?
B9 B4 C1 B3 104.3(8) . . . . ?
B5 B4 C1 B3 144.1(7) . . . . ?
B8 B4 C1 C2' -9.6(12) . . . . ?
B3 B4 C1 C2' -46.3(9) . . . . ?
B9 B4 C1 C2' 58.0(11) . . . . ?
B5 B4 C1 C2' 97.8(10) . . . . ?
B8 B4 C1 B5 -107.4(8) . . . . ?
B3 B4 C1 B5 -144.1(7) . . . . ?
B9 B4 C1 B5 -39.8(7) . . . . ?
C11 C1 C2 B1 -150.1(7) . . . . ?
B3 C1 C2 B1 -8.0(10) . . . . ?
B5 C1 C2 B1 100.3(9) . . . . ?
B4 C1 C2 B1 58.5(11) . . . . ?
C11 C1 C2 B5 109.5(7) . . . . ?
B3 C1 C2 B5 -108.3(6) . . . . ?
B4 C1 C2 B5 -41.9(7) . . . . ?
C11 C1 C2 B6 145.3(7) . . . . ?
B3 C1 C2 B6 -72.5(8) . . . . ?
B5 C1 C2 B6 35.8(7) . . . . ?
B4 C1 C2 B6 -6.1(10) . . . . ?
B7 B1 C2 C1 -54.4(12) . . . . ?
B6 B1 C2 C1 -96.7(8) . . . . ?
B2 B1 C2 C1 8.3(11) . . . . ?
B7 B1 C2 B5 9.0(12) . . . . ?
B6 B1 C2 B5 -33.4(8) . . . . ?
B2 B1 C2 B5 71.6(10) . . . . ?
B7 B1 C2 B6 42.3(9) . . . . ?
B2 B1 C2 B6 105.0(8) . . . . ?
B4 B5 C2 C1 37.9(6) . . . . ?
B6 B5 C2 C1 138.8(7) . . . . ?
B9 B5 C2 C1 97.6(7) . . . . ?
C1 B5 C2 B1 -104.5(9) . . . . ?
B4 B5 C2 B1 -66.6(10) . . . . ?
B6 B5 C2 B1 34.3(8) . . . . ?
B9 B5 C2 B1 -6.8(10) . . . . ?
C1 B5 C2 B6 -138.8(7) . . . . ?
B4 B5 C2 B6 -100.9(8) . . . . ?
B9 B5 C2 B6 -41.1(7) . . . . ?
B9 B6 C2 C1 6.3(10) . . . . ?
B5 B6 C2 C1 -35.9(7) . . . . ?
B7 B6 C2 C1 67.9(9) . . . . ?
B1 B6 C2 C1 106.7(8) . . . . ?
B9 B6 C2 B1 -100.3(9) . . . . ?
B5 B6 C2 B1 -142.6(9) . . . . ?
B7 B6 C2 B1 -38.8(8) . . . . ?
B9 B6 C2 B5 42.3(7) . . . . ?
B7 B6 C2 B5 103.8(8) . . . . ?
B1 B6 C2 B5 142.6(9) . . . . ?
B7 B1 C2' C1 54.1(15) . . . . ?
B6 B1 C2' C1 -9.8(14) . . . . ?
B2 B1 C2' C1 94.8(12) . . . . ?
B7 B1 C2' B2 -40.7(10) . . . . ?
B6 B1 C2' B2 -104.6(8) . . . . ?
B7 B1 C2' B3 -5.7(16) . . . . ?
B6 B1 C2' B3 -69.6(13) . . . . ?
B2 B1 C2' B3 35.0(9) . . . . ?
C11 C1 C2' B1 153.9(9) . . . . ?
B3 C1 C2' B1 -97.5(12) . . . . ?
B5 C1 C2' B1 12.4(14) . . . . ?
B4 C1 C2' B1 -54.3(15) . . . . ?
C11 C1 C2' B2 -137.8(8) . . . . ?
B3 C1 C2' B2 -29.2(8) . . . . ?
B5 C1 C2' B2 80.7(11) . . . . ?
B4 C1 C2' B2 14.0(14) . . . . ?
C11 C1 C2' B3 -108.6(8) . . . . ?
B5 C1 C2' B3 109.9(7) . . . . ?
B4 C1 C2' B3 43.2(8) . . . . ?
B3 B2 C2' B1 139.8(11) . . . . ?
B8 B2 C2' B1 98.5(10) . . . . ?
B7 B2 C2' B1 37.2(9) . . . . ?
B3 B2 C2' C1 28.6(8) . . . . ?
B8 B2 C2' C1 -12.8(13) . . . . ?
B7 B2 C2' C1 -74.1(11) . . . . ?
B1 B2 C2' C1 -111.2(14) . . . . ?
B8 B2 C2' B3 -41.3(8) . . . . ?
B7 B2 C2' B3 -102.6(7) . . . . ?
B1 B2 C2' B3 -139.8(11) . . . . ?
C1 B3 C2' B1 107.3(14) . . . . ?
B4 B3 C2' B1 66.5(13) . . . . ?
B8 B3 C2' B1 4.7(14) . . . . ?
B2 B3 C2' B1 -38.3(10) . . . . ?
B4 B3 C2' C1 -40.8(7) . . . . ?
B8 B3 C2' C1 -102.6(7) . . . . ?
B2 B3 C2' C1 -145.6(10) . . . . ?
C1 B3 C2' B2 145.6(10) . . . . ?
B4 B3 C2' B2 104.8(8) . . . . ?
B8 B3 C2' B2 43.0(8) . . . . ?
C7 N1 C3 C4 1.9(9) . . . . ?
Ir1 N1 C3 C4 -175.4(5) . . . . ?
N1 C3 C4 C5 0.3(10) . . . . ?
C3 C4 C5 C6 -2.2(11) . . . . ?
C4 C5 C6 C7 1.9(11) . . . . ?
C3 N1 C7 C6 -2.2(8) . . . . ?
Ir1 N1 C7 C6 175.3(5) . . . . ?
C3 N1 C7 C8 176.9(5) . . . . ?
Ir1 N1 C7 C8 -5.5(6) . . . . ?
C5 C6 C7 N1 0.3(10) . . . . ?
C5 C6 C7 C8 -178.7(6) . . . . ?
N1 C7 C8 C13 -179.8(5) . . . . ?
C6 C7 C8 C13 -0.7(9) . . . . ?
N1 C7 C8 C9 -2.2(7) . . . . ?
C6 C7 C8 C9 176.9(6) . . . . ?
C13 C8 C9 C10 2.0(8) . . . . ?
C7 C8 C9 C10 -175.6(5) . . . . ?
C13 C8 C9 Ir1 -173.8(4) . . . . ?
C7 C8 C9 Ir1 8.6(6) . . . . ?
C8 C9 C10 C11 -1.3(7) . . . . ?
Ir1 C9 C10 C11 173.8(4) . . . . ?
C9 C10 C11 C12 -1.0(8) . . . . ?
C9 C10 C11 C1 -179.2(5) . . . . ?
C2 C1 C11 C10 175.8(7) . . . . ?
B3 C1 C11 C10 36.0(7) . . . . ?
C2' C1 C11 C10 116.0(10) . . . . ?
B5 C1 C11 C10 -106.7(7) . . . . ?
B4 C1 C11 C10 -34.3(9) . . . . ?
C2 C1 C11 C12 -2.3(10) . . . . ?
B3 C1 C11 C12 -142.1(6) . . . . ?
C2' C1 C11 C12 -62.1(11) . . . . ?
B5 C1 C11 C12 75.2(8) . . . . ?
B4 C1 C11 C12 147.6(7) . . . . ?
C10 C11 C12 C13 2.6(8) . . . . ?
C1 C11 C12 C13 -179.3(6) . . . . ?
C11 C12 C13 C8 -1.8(9) . . . . ?
C9 C8 C13 C12 -0.6(9) . . . . ?
C7 C8 C13 C12 176.9(6) . . . . ?
C18 N2 C14 C15 -0.2(8) . . . . ?
Ir1 N2 C14 C15 178.4(5) . . . . ?
N2 C14 C15 C16 0.5(10) . . . . ?
C14 C15 C16 C17 -0.1(11) . . . . ?
C15 C16 C17 C18 -0.5(11) . . . . ?
C14 N2 C18 C17 -0.5(8) . . . . ?
Ir1 N2 C18 C17 -179.1(5) . . . . ?
C14 N2 C18 C19 178.5(5) . . . . ?
Ir1 N2 C18 C19 -0.1(6) . . . . ?
C16 C17 C18 N2 0.8(10) . . . . ?
C16 C17 C18 C19 -178.1(6) . . . . ?
N2 C18 C19 C24 179.1(5) . . . . ?
C17 C18 C19 C24 -2.0(9) . . . . ?
N2 C18 C19 C20 -1.3(7) . . . . ?
C17 C18 C19 C20 177.6(6) . . . . ?
C24 C19 C20 C21 -0.4(8) . . . . ?
C18 C19 C20 C21 180.0(5) . . . . ?
C24 C19 C20 Ir1 -178.3(4) . . . . ?
C18 C19 C20 Ir1 2.1(6) . . . . ?
C19 C20 C21 C22 0.0(8) . . . . ?
Ir1 C20 C21 C22 177.5(4) . . . . ?
C20 C21 C22 C23 -0.5(9) . . . . ?
C21 C22 C23 C24 1.6(10) . . . . ?
C22 C23 C24 C19 -2.0(10) . . . . ?
C20 C19 C24 C23 1.5(9) . . . . ?
C18 C19 C24 C23 -179.0(6) . . . . ?
C29 N4 C25 C26 1.0(8) . . . . ?
Ir1 N4 C25 C26 -170.1(4) . . . . ?
N4 C25 C26 C27 -1.6(9) . . . . ?
C25 C26 C27 C28 0.8(9) . . . . ?
C25 C26 C27 C35 -179.8(6) . . . . ?
C26 C27 C28 C29 0.4(9) . . . . ?
C35 C27 C28 C29 -178.9(6) . . . . ?
C25 N4 C29 C28 0.3(7) . . . . ?
Ir1 N4 C29 C28 172.4(4) . . . . ?
C25 N4 C29 C30 -178.3(5) . . . . ?
Ir1 N4 C29 C30 -6.3(6) . . . . ?
C27 C28 C29 N4 -1.0(9) . . . . ?
C27 C28 C29 C30 177.5(6) . . . . ?
C34 N3 C30 C31 0.4(8) . . . . ?
Ir1 N3 C30 C31 -178.7(4) . . . . ?
C34 N3 C30 C29 179.0(5) . . . . ?
Ir1 N3 C30 C29 -0.1(6) . . . . ?
N4 C29 C30 N3 4.1(7) . . . . ?
C28 C29 C30 N3 -174.5(5) . . . . ?
N4 C29 C30 C31 -177.3(5) . . . . ?
C28 C29 C30 C31 4.1(9) . . . . ?
N3 C30 C31 C32 1.6(9) . . . . ?
C29 C30 C31 C32 -176.9(6) . . . . ?
C30 C31 C32 C33 -2.8(10) . . . . ?
C30 C31 C32 C39 175.7(6) . . . . ?
C31 C32 C33 C34 2.1(10) . . . . ?
C39 C32 C33 C34 -176.3(6) . . . . ?
C30 N3 C34 C33 -1.1(9) . . . . ?
Ir1 N3 C34 C33 177.9(5) . . . . ?
C32 C33 C34 N3 -0.2(11) . . . . ?
C28 C27 C35 C38 85.7(10) . . . . ?
C26 C27 C35 C38 -93.7(10) . . . . ?
C28 C27 C35 C36 -39.6(11) . . . . ?
C26 C27 C35 C36 141.0(9) . . . . ?
C28 C27 C35 C36' -70.0(16) . . . . ?
C26 C27 C35 C36' 110.6(15) . . . . ?
C28 C27 C35 C38' 162.7(13) . . . . ?
C26 C27 C35 C38' -16.6(15) . . . . ?
C28 C27 C35 C37' 45.6(16) . . . . ?
C26 C27 C35 C37' -133.7(15) . . . . ?
C28 C27 C35 C37 -156.0(10) . . . . ?
C26 C27 C35 C37 24.7(11) . . . . ?
C31 C32 C39 C42 108.3(12) . . . . ?
C33 C32 C39 C42 -73.4(12) . . . . ?
C31 C32 C39 C41' 21(2) . . . . ?
C33 C32 C39 C41' -161(2) . . . . ?
C31 C32 C39 C40 -128.5(10) . . . . ?
C33 C32 C39 C40 49.9(11) . . . . ?
C31 C32 C39 C40' -105(2) . . . . ?
C33 C32 C39 C40' 73(2) . . . . ?
C31 C32 C39 C42' 140.0(19) . . . . ?
C33 C32 C39 C42' -42(2) . . . . ?
C31 C32 C39 C41 -8.4(11) . . . . ?
C33 C32 C39 C41 169.9(9) . . . . ?
